data_7711791
loop_
_publ_author_name
'He, Yong'
'Huang, Ying-Ying'
'Fu, Jin-Hui'
'Liu, Yang'
'Wu, Xin-Tao'
'Sheng, Tian-Lu'

_publ_section_title
;
 Influence of the electronic effect of an ancillary ligand on MMCT and
 LMCT in localized cyanide-bridged complexes containing non-innocent
 ligands.
;
_journal_name_full 'Dalton transactions (Cambridge, England : 2003)'
_journal_paper_doi 10.1039/d2dt03048a
_journal_year 2022
_chemical_formula_moiety 'C41 H44 Fe N7 P2 Ru S2, F6 P'
_chemical_formula_sum 'C41 H44 F6 Fe N7 P3 Ru S2'
_chemical_formula_weight 1062.78
_space_group_crystal_system monoclinic
_space_group_IT_number 14
_space_group_name_Hall '-P 2ybc'
_space_group_name_H-M_alt 'P 1 21/c 1'
_atom_sites_solution_hydrogens geom
_atom_sites_solution_primary iterative
_audit_creation_date 2022-03-03
_audit_creation_method
;
Olex2 1.3
(compiled 2020.11.12 svn.r5f609507 for OlexSys, GUI svn.r6408)
;
_audit_update_record
;
2022-08-20 deposited with the CCDC.	2022-11-15 downloaded from the CCDC.
;
_cell_angle_alpha 90
_cell_angle_beta 103.576(2)
_cell_angle_gamma 90
_cell_formula_units_Z 4
_cell_length_a 16.5744(4)
_cell_length_b 19.3582(4)
_cell_length_c 16.0088(3)
_cell_measurement_reflns_used 42864
_cell_measurement_temperature 293(2)
_cell_measurement_theta_max 35.8450
_cell_measurement_theta_min 1.8600
_cell_volume 4992.92(19)
_computing_cell_refinement 'CrysAlisPro 1.171.41.98a (Rigaku OD, 2021)'
_computing_data_collection 'CrysAlisPro 1.171.41.98a (Rigaku OD, 2021)'
_computing_data_reduction 'CrysAlisPro 1.171.41.98a (Rigaku OD, 2021)'
_computing_molecular_graphics 'Olex2 1.3 (Dolomanov et al., 2009)'
_computing_publication_material 'Olex2 1.3 (Dolomanov et al., 2009)'
_computing_structure_refinement 'SHELXL 2018/3 (Sheldrick, 2015)'
_computing_structure_solution 'olex2.solve 1.3 (Bourhis et al., 2015)'
_diffrn_ambient_temperature 293(2)
_diffrn_detector 'CCD plate'
_diffrn_measured_fraction_theta_full 0.999
_diffrn_measured_fraction_theta_max 0.999
_diffrn_measurement_details
;
List of Runs (angles in degrees, time in seconds):

  # Type    Start    End  Width  t~exp~   \w     \q     \k     \f   Frames
#--------------------------------------------------------------------------
  1  \w   -118.00  62.00   0.50    9.00    --  -28.00  45.00   0.00  360
  2  \w   -118.00  62.00   0.50    9.00    --  -28.00  45.00  90.00  360
  3  \w   -118.00  62.00   0.50    9.00    --  -28.00  45.00 180.00  360
  4  \w   -118.00  62.00   0.50    9.00    --  -28.00  45.00 270.00  360
;
_diffrn_measurement_device 'abstract diffractometer'
_diffrn_measurement_device_type 'dtrek-CrysAlisPro-abstract goniometer imported rigaku-d*trek images'
_diffrn_measurement_method '\w scans'
_diffrn_orient_matrix_type 'CrysAlisPro convention (1999,Acta A55,543-557)'
_diffrn_orient_matrix_UB_11 0.0210158000
_diffrn_orient_matrix_UB_12 -0.0312776000
_diffrn_orient_matrix_UB_13 0.0142872000
_diffrn_orient_matrix_UB_21 0.0386791000
_diffrn_orient_matrix_UB_22 0.0170968000
_diffrn_orient_matrix_UB_23 0.0046999000
_diffrn_orient_matrix_UB_31 -0.0002675000
_diffrn_orient_matrix_UB_32 0.0085099000
_diffrn_orient_matrix_UB_33 0.0430130000
_diffrn_radiation_monochromator graphite
_diffrn_radiation_probe x-ray
_diffrn_radiation_type 'Mo K\a'
_diffrn_radiation_wavelength 0.71073
_diffrn_reflns_av_R_equivalents 0.0476
_diffrn_reflns_av_unetI/netI 0.0208
_diffrn_reflns_Laue_measured_fraction_full 0.999
_diffrn_reflns_Laue_measured_fraction_max 0.999
_diffrn_reflns_limit_h_max 19
_diffrn_reflns_limit_h_min -19
_diffrn_reflns_limit_k_max 22
_diffrn_reflns_limit_k_min -22
_diffrn_reflns_limit_l_max 18
_diffrn_reflns_limit_l_min -18
_diffrn_reflns_number 60859
_diffrn_reflns_point_group_measured_fraction_full 0.999
_diffrn_reflns_point_group_measured_fraction_max 0.999
_diffrn_reflns_theta_full 24.712
_diffrn_reflns_theta_max 24.712
_diffrn_reflns_theta_min 1.679
_diffrn_source 'fine-focus sealed X-ray tube'
_diffrn_source_type 'Enhance (Mo) X-ray Source'
_exptl_absorpt_coefficient_mu 0.831
_exptl_absorpt_correction_T_max 1.00000
_exptl_absorpt_correction_T_min 0.60486
_exptl_absorpt_correction_type multi-scan
_exptl_absorpt_process_details
;
CrysAlisPro 1.171.41.98a (Rigaku Oxford Diffraction, 2021)
Empirical absorption correction using spherical harmonics,
implemented in SCALE3 ABSPACK scaling algorithm.
;
_exptl_crystal_colour 'dark black'
_exptl_crystal_colour_modifier dark
_exptl_crystal_colour_primary black
_exptl_crystal_density_diffrn 1.414
_exptl_crystal_description plate
_exptl_crystal_F_000 2160
_exptl_crystal_size_max 0.25
_exptl_crystal_size_mid 0.25
_exptl_crystal_size_min 0.08
_refine_diff_density_max 0.604
_refine_diff_density_min -0.434
_refine_diff_density_rms 0.063
_refine_ls_extinction_method none
_refine_ls_goodness_of_fit_ref 1.046
_refine_ls_hydrogen_treatment constr
_refine_ls_matrix_type full
_refine_ls_number_parameters 554
_refine_ls_number_reflns 8512
_refine_ls_number_restraints 0
_refine_ls_restrained_S_all 1.046
_refine_ls_R_factor_all 0.0468
_refine_ls_R_factor_gt 0.0393
_refine_ls_shift/su_max 0.001
_refine_ls_shift/su_mean 0.000
_refine_ls_structure_factor_coef Fsqd
_refine_ls_weighting_details 'w=1/[\s^2^(Fo^2^)+(0.0505P)^2^+4.0778P] where P=(Fo^2^+2Fc^2^)/3'
_refine_ls_weighting_scheme calc
_refine_ls_wR_factor_gt 0.0964
_refine_ls_wR_factor_ref 0.1006
_reflns_Friedel_coverage 0.000
_reflns_number_gt 7275
_reflns_number_total 8512
_reflns_threshold_expression 'I > 2\s(I)'
_cod_data_source_file d2dt03048a2.cif
_cod_data_source_block cprucn-feln4-pf6
_cod_database_code 7711791
_shelx_shelxl_version_number 2018/3
_chemical_oxdiff_formula 'Fe Ru S C H O N P F'
_shelx_space_group_comment
;
The symmetry employed for this shelxl refinement is uniquely defined
by the following loop, which should always be used as a source of
symmetry information in preference to the above space-group names.
They are only intended as comments.
;
_shelx_estimated_absorpt_t_max 0.937
_shelx_estimated_absorpt_t_min 0.819
_reflns_odcompleteness_completeness 96.55
_reflns_odcompleteness_iscentric 1
_reflns_odcompleteness_theta 35.94
_olex2_refinement_description
;
1. Fixed Uiso
 At 1.2 times of:
  All C(H) groups, All C(H,H) groups, All N(H) groups
 At 1.5 times of:
  All C(H,H,H) groups
2.a Secondary CH2 refined with riding coordinates:
 C2(H2A,H2B), C3(H3A,H3B)
2.b Aromatic/amide H refined with riding coordinates:
 N7(H7), N2(H2), C10(H10), C32(H32), C7(H7A), C31(H31), C28(H28), C14(H14),
 C37(H37), C29(H29), C6(H6), C18(H18), C30(H30), C5(H5), C11(H11), C22(H22),
 C12(H12), C23(H23), C20(H20), C8(H8), C26(H26), C4(H4), C24(H24), C13(H13),
 C19(H19), C16(H16), C17(H17), C25(H25)
2.c Idealised Me refined as rotating group:
 C35(H35A,H35B,H35C), C39(H39A,H39B,H39C), C33(H33A,H33B,H33C), C41(H41A,H41B,
 H41C)
;
_smtbx_masks_void_probe_radius 1.2
_smtbx_masks_void_truncation_radius 1.2
_olex2_submission_special_instructions 'No special instructions were received'
_oxdiff_exptl_absorpt_empirical_details
;
Empirical correction (ABSPACK) includes:
- Absorption correction using spherical harmonics
- Frame scaling
- Detector area scaling
;
_oxdiff_exptl_absorpt_empirical_full_max 2.241
_oxdiff_exptl_absorpt_empirical_full_min 0.574

loop_
_space_group_symop_operation_xyz
'x, y, z'
'-x, y+1/2, -z+1/2'
'-x, -y, -z'
'x, -y-1/2, z-1/2'

loop_
_atom_site_label
_atom_site_type_symbol
_atom_site_fract_x
_atom_site_fract_y
_atom_site_fract_z
_atom_site_U_iso_or_equiv
_atom_site_adp_type
_atom_site_occupancy
_atom_site_site_symmetry_order
_atom_site_calc_flag
_atom_site_refinement_flags_posn
_atom_site_refinement_flags_adp
_atom_site_refinement_flags_occupancy
_atom_site_disorder_assembly
_atom_site_disorder_group
Ru1 Ru 0.25355(2) 0.42219(2) 0.82246(2) 0.04229(9) Uani 1 1 d . . . . .
Fe1 Fe 0.48136(3) 0.48773(3) 0.67640(3) 0.04886(13) Uani 1 1 d . . . . .
P2 P 0.16751(5) 0.45064(4) 0.69490(5) 0.04364(18) Uani 1 1 d . . . . .
P1 P 0.24590(5) 0.53805(4) 0.84779(5) 0.0478(2) Uani 1 1 d . . . . .
P3 P 0.24081(6) 0.11092(6) 0.70070(6) 0.0612(2) Uani 1 1 d . . . . .
S2 S 0.68802(6) 0.33962(5) 0.73669(7) 0.0670(3) Uani 1 1 d . . . . .
S1 S 0.43991(11) 0.70766(7) 0.71570(10) 0.1116(5) Uani 1 1 d . . . . .
F6 F 0.31413(16) 0.07752(14) 0.66365(16) 0.0878(7) Uani 1 1 d . . . . .
N5 N 0.48989(16) 0.41569(14) 0.59805(17) 0.0505(6) Uani 1 1 d . . . . .
N7 N 0.58571(16) 0.45090(15) 0.73042(18) 0.0549(7) Uani 1 1 d . . . . .
H7 H 0.619110 0.470482 0.773105 0.066 Uiso 1 1 calc R U . . .
N6 N 0.55217(17) 0.36856(15) 0.62428(18) 0.0538(7) Uani 1 1 d . . . . .
N1 N 0.40235(17) 0.45299(16) 0.74013(18) 0.0547(7) Uani 1 1 d . . . . .
N4 N 0.40709(18) 0.53960(16) 0.59061(19) 0.0585(7) Uani 1 1 d . . . . .
F2 F 0.17765(18) 0.0707(2) 0.6290(2) 0.1301(13) Uani 1 1 d . . . . .
F1 F 0.3067(2) 0.14748(18) 0.77463(18) 0.1188(11) Uani 1 1 d . . . . .
F3 F 0.2466(2) 0.04659(17) 0.7635(2) 0.1174(10) Uani 1 1 d . . . . .
N2 N 0.50534(19) 0.57774(15) 0.7212(2) 0.0626(8) Uani 1 1 d . . . . .
H2 H 0.547461 0.587952 0.762074 0.075 Uiso 1 1 calc R U . . .
F5 F 0.16887(19) 0.1418(2) 0.73804(17) 0.1221(12) Uani 1 1 d . . . . .
N3 N 0.3932(2) 0.60600(19) 0.6110(2) 0.0719(9) Uani 1 1 d . . . . .
C40 C 0.60259(19) 0.39221(17) 0.6965(2) 0.0500(8) Uani 1 1 d . . . . .
C1 C 0.3471(2) 0.44287(16) 0.77117(19) 0.0451(7) Uani 1 1 d . . . . .
C9 C 0.1580(2) 0.56963(18) 0.8886(2) 0.0537(8) Uani 1 1 d . . . . .
F4 F 0.2387(3) 0.17267(18) 0.6395(2) 0.1575(17) Uani 1 1 d . . . . .
C2 C 0.2356(2) 0.58139(17) 0.7433(2) 0.0578(9) Uani 1 1 d . . . . .
H2A H 0.220851 0.629481 0.747975 0.069 Uiso 1 1 calc R U . . .
H2B H 0.288167 0.579728 0.726548 0.069 Uiso 1 1 calc R U . . .
C21 C 0.0582(2) 0.42921(19) 0.6882(2) 0.0534(8) Uani 1 1 d . . . . .
C36 C 0.3593(2) 0.5142(2) 0.5161(2) 0.0636(10) Uani 1 1 d . . . . .
C27 C 0.1826(2) 0.41079(17) 0.5962(2) 0.0504(8) Uani 1 1 d . . . . .
C10 C 0.1450(2) 0.5418(2) 0.9641(3) 0.0672(10) Uani 1 1 d . . . . .
H10 H 0.181653 0.508820 0.993511 0.081 Uiso 1 1 calc R U . . .
C3 C 0.1688(2) 0.54557(18) 0.6754(2) 0.0579(9) Uani 1 1 d . . . . .
H3A H 0.178940 0.553935 0.619013 0.069 Uiso 1 1 calc R U . . .
H3B H 0.114977 0.564905 0.676207 0.069 Uiso 1 1 calc R U . . .
C32 C 0.2274(2) 0.35054(19) 0.5996(2) 0.0597(9) Uani 1 1 d . . . . .
H32 H 0.254964 0.332910 0.652720 0.072 Uiso 1 1 calc R U . . .
C7 C 0.2001(3) 0.3183(2) 0.8311(3) 0.0840(14) Uani 1 1 d . . . . .
H7A H 0.163652 0.298315 0.784222 0.101 Uiso 1 1 calc R U . . .
C31 C 0.2321(3) 0.3156(2) 0.5249(3) 0.0778(12) Uani 1 1 d . . . . .
H31 H 0.261660 0.274470 0.528166 0.093 Uiso 1 1 calc R U . . .
C15 C 0.3304(2) 0.5829(2) 0.9223(2) 0.0615(9) Uani 1 1 d . . . . .
C28 C 0.1421(3) 0.4367(2) 0.5158(2) 0.0676(10) Uani 1 1 d . . . . .
H28 H 0.110973 0.477059 0.512130 0.081 Uiso 1 1 calc R U . . .
C38 C 0.4349(2) 0.4018(2) 0.5225(2) 0.0574(9) Uani 1 1 d . . . . .
C14 C 0.1029(3) 0.6193(2) 0.8473(3) 0.0757(11) Uani 1 1 d . . . . .
H14 H 0.111468 0.640310 0.797800 0.091 Uiso 1 1 calc R U . . .
C37 C 0.3739(2) 0.4493(2) 0.4883(2) 0.0625(9) Uani 1 1 d . . . . .
H37 H 0.336631 0.434965 0.438372 0.075 Uiso 1 1 calc R U . . .
C29 C 0.1484(3) 0.4026(2) 0.4419(2) 0.0834(13) Uani 1 1 d . . . . .
H29 H 0.122351 0.420624 0.388548 0.100 Uiso 1 1 calc R U . . .
C6 C 0.2845(3) 0.3113(2) 0.8514(3) 0.0784(12) Uani 1 1 d . . . . .
H6 H 0.315337 0.285813 0.820656 0.094 Uiso 1 1 calc R U . . .
C18 C 0.4473(3) 0.6511(3) 1.0460(4) 0.111(2) Uani 1 1 d . . . . .
H18 H 0.486744 0.674262 1.087370 0.133 Uiso 1 1 calc R U . . .
C34 C 0.4494(3) 0.6230(2) 0.6822(3) 0.0703(11) Uani 1 1 d . . . . .
C30 C 0.1928(3) 0.3421(2) 0.4463(3) 0.0843(13) Uani 1 1 d . . . . .
H30 H 0.196254 0.319242 0.396195 0.101 Uiso 1 1 calc R U . . .
C5 C 0.3166(3) 0.3489(2) 0.9261(3) 0.0782(12) Uani 1 1 d . . . . .
H5 H 0.372441 0.353019 0.953649 0.094 Uiso 1 1 calc R U . . .
C11 C 0.0781(3) 0.5625(3) 0.9966(3) 0.0872(14) Uani 1 1 d . . . . .
H11 H 0.070885 0.544173 1.048074 0.105 Uiso 1 1 calc R U . . .
C35 C 0.2919(3) 0.5594(3) 0.4644(3) 0.0852(14) Uani 1 1 d . . . . .
H35A H 0.255479 0.573919 0.499646 0.128 Uiso 1 1 calc R U . . .
H35B H 0.260835 0.533966 0.415940 0.128 Uiso 1 1 calc R U . . .
H35C H 0.316343 0.599304 0.444473 0.128 Uiso 1 1 calc R U . . .
C22 C 0.0110(2) 0.4676(2) 0.7311(3) 0.0778(12) Uani 1 1 d . . . . .
H22 H 0.033322 0.507023 0.760836 0.093 Uiso 1 1 calc R U . . .
C12 C 0.0229(3) 0.6099(3) 0.9524(4) 0.0940(16) Uani 1 1 d . . . . .
H12 H -0.023038 0.622670 0.972886 0.113 Uiso 1 1 calc R U . . .
C23 C -0.0698(3) 0.4481(3) 0.7305(4) 0.0956(15) Uani 1 1 d . . . . .
H23 H -0.101207 0.475014 0.759127 0.115 Uiso 1 1 calc R U . . .
C20 C 0.3883(3) 0.5455(3) 0.9804(3) 0.0763(11) Uani 1 1 d . . . . .
H20 H 0.388004 0.497551 0.977797 0.092 Uiso 1 1 calc R U . . .
C39 C 0.4414(3) 0.3352(2) 0.4773(3) 0.0750(11) Uani 1 1 d . . . . .
H39A H 0.399922 0.333891 0.424227 0.113 Uiso 1 1 calc R U . . .
H39B H 0.432905 0.297300 0.513050 0.113 Uiso 1 1 calc R U . . .
H39C H 0.495474 0.331537 0.465723 0.113 Uiso 1 1 calc R U . . .
C8 C 0.1779(3) 0.3607(3) 0.8933(3) 0.0848(14) Uani 1 1 d . . . . .
H8 H 0.124635 0.374314 0.895329 0.102 Uiso 1 1 calc R U . . .
C26 C 0.0242(3) 0.3690(3) 0.6477(3) 0.0954(15) Uani 1 1 d . . . . .
H26 H 0.055502 0.340964 0.620260 0.115 Uiso 1 1 calc R U . . .
C4 C 0.2519(3) 0.3784(2) 0.9514(2) 0.0792(13) Uani 1 1 d . . . . .
H4 H 0.256200 0.406052 0.999773 0.095 Uiso 1 1 calc R U . . .
C24 C -0.1035(3) 0.3903(3) 0.6888(4) 0.0975(16) Uani 1 1 d . . . . .
H24 H -0.157897 0.377990 0.687987 0.117 Uiso 1 1 calc R U . . .
C13 C 0.0348(3) 0.6382(3) 0.8792(4) 0.0917(15) Uani 1 1 d . . . . .
H13 H -0.002849 0.670526 0.849831 0.110 Uiso 1 1 calc R U . . .
C19 C 0.4479(3) 0.5798(3) 1.0440(3) 0.0985(17) Uani 1 1 d . . . . .
H19 H 0.487024 0.554930 1.083826 0.118 Uiso 1 1 calc R U . . .
C16 C 0.3326(3) 0.6543(2) 0.9271(3) 0.0925(14) Uani 1 1 d . . . . .
H16 H 0.294104 0.679975 0.887492 0.111 Uiso 1 1 calc R U . . .
C17 C 0.3901(4) 0.6878(3) 0.9888(4) 0.117(2) Uani 1 1 d . . . . .
H17 H 0.389972 0.735828 0.991618 0.140 Uiso 1 1 calc R U . . .
C25 C -0.0571(3) 0.3507(3) 0.6481(4) 0.119(2) Uani 1 1 d . . . . .
H25 H -0.079893 0.310652 0.620029 0.143 Uiso 1 1 calc R U . . .
C33 C 0.5216(5) 0.7138(3) 0.8101(4) 0.147(3) Uani 1 1 d . . . . .
H33A H 0.573874 0.705723 0.795671 0.221 Uiso 1 1 calc R U . . .
H33B H 0.513486 0.679892 0.851139 0.221 Uiso 1 1 calc R U . . .
H33C H 0.521634 0.759111 0.834527 0.221 Uiso 1 1 calc R U . . .
C41 C 0.7369(3) 0.3822(3) 0.8353(3) 0.0892(14) Uani 1 1 d . . . . .
H41A H 0.752362 0.428260 0.822989 0.134 Uiso 1 1 calc R U . . .
H41B H 0.785520 0.356973 0.863374 0.134 Uiso 1 1 calc R U . . .
H41C H 0.698848 0.384294 0.872132 0.134 Uiso 1 1 calc R U . . .

loop_
_atom_site_aniso_label
_atom_site_aniso_U_11
_atom_site_aniso_U_22
_atom_site_aniso_U_33
_atom_site_aniso_U_23
_atom_site_aniso_U_13
_atom_site_aniso_U_12
Ru1 0.04688(15) 0.04869(15) 0.03321(13) 0.00349(10) 0.01325(10) -0.00385(11)
Fe1 0.0426(2) 0.0585(3) 0.0483(3) 0.0084(2) 0.0164(2) 0.0026(2)
P2 0.0471(4) 0.0505(4) 0.0348(4) 0.0000(3) 0.0127(3) -0.0008(4)
P1 0.0508(5) 0.0524(5) 0.0415(4) -0.0036(4) 0.0136(4) -0.0067(4)
P3 0.0729(6) 0.0734(6) 0.0371(4) -0.0020(4) 0.0124(4) 0.0081(5)
S2 0.0495(5) 0.0604(5) 0.0883(7) 0.0117(5) 0.0109(5) 0.0040(4)
S1 0.1658(14) 0.0706(8) 0.1071(10) 0.0012(7) 0.0493(10) 0.0435(8)
F6 0.0836(16) 0.116(2) 0.0687(15) -0.0017(13) 0.0281(13) 0.0160(14)
N5 0.0430(14) 0.0627(17) 0.0489(15) 0.0063(13) 0.0171(12) -0.0028(13)
N7 0.0440(15) 0.0612(17) 0.0576(17) -0.0026(14) 0.0079(13) -0.0007(13)
N6 0.0468(15) 0.0577(17) 0.0592(17) 0.0013(14) 0.0172(13) -0.0010(13)
N1 0.0457(15) 0.0707(18) 0.0503(16) 0.0093(14) 0.0162(13) -0.0011(13)
N4 0.0559(17) 0.0657(19) 0.0611(19) 0.0192(15) 0.0282(15) 0.0102(14)
F2 0.0844(19) 0.204(4) 0.094(2) -0.069(2) 0.0059(16) -0.004(2)
F1 0.117(2) 0.152(3) 0.0811(18) -0.0446(19) 0.0106(16) -0.021(2)
F3 0.149(3) 0.118(2) 0.096(2) 0.0371(18) 0.0509(19) 0.010(2)
N2 0.0629(19) 0.0583(18) 0.070(2) 0.0008(15) 0.0215(16) 0.0059(15)
F5 0.105(2) 0.192(3) 0.0708(16) -0.0250(19) 0.0235(15) 0.056(2)
N3 0.072(2) 0.078(2) 0.071(2) 0.0198(18) 0.0276(18) 0.0188(18)
C40 0.0400(16) 0.0545(19) 0.058(2) 0.0090(16) 0.0163(15) -0.0031(14)
C1 0.0482(18) 0.0512(18) 0.0356(15) 0.0043(13) 0.0091(14) -0.0004(14)
C9 0.0514(19) 0.057(2) 0.0513(19) -0.0140(16) 0.0098(15) -0.0078(16)
F4 0.281(5) 0.104(2) 0.106(2) 0.051(2) 0.081(3) 0.069(3)
C2 0.073(2) 0.0486(19) 0.056(2) 0.0025(15) 0.0234(18) -0.0057(17)
C21 0.0458(18) 0.069(2) 0.0447(17) 0.0040(16) 0.0084(14) 0.0000(16)
C36 0.0480(19) 0.094(3) 0.050(2) 0.026(2) 0.0138(16) 0.0018(19)
C27 0.061(2) 0.057(2) 0.0370(16) -0.0027(14) 0.0192(15) -0.0059(16)
C10 0.063(2) 0.080(3) 0.065(2) -0.007(2) 0.0264(19) -0.0090(19)
C3 0.076(2) 0.055(2) 0.0432(18) 0.0060(15) 0.0159(17) 0.0028(18)
C32 0.075(2) 0.061(2) 0.0475(19) -0.0027(16) 0.0241(17) -0.0002(18)
C7 0.111(4) 0.064(3) 0.066(3) 0.019(2) -0.001(3) -0.039(3)
C31 0.112(3) 0.065(2) 0.069(3) -0.007(2) 0.048(2) 0.005(2)
C15 0.055(2) 0.075(2) 0.057(2) -0.0160(18) 0.0193(17) -0.0160(18)
C28 0.087(3) 0.069(2) 0.046(2) -0.0005(17) 0.0132(19) 0.008(2)
C38 0.0506(19) 0.078(2) 0.0458(18) 0.0081(17) 0.0162(15) -0.0062(17)
C14 0.081(3) 0.077(3) 0.070(3) -0.008(2) 0.020(2) 0.012(2)
C37 0.053(2) 0.083(3) 0.051(2) 0.0114(19) 0.0116(16) -0.0050(19)
C29 0.126(4) 0.083(3) 0.037(2) 0.0012(19) 0.013(2) 0.000(3)
C6 0.118(4) 0.050(2) 0.077(3) 0.017(2) 0.042(3) 0.012(2)
C18 0.071(3) 0.132(5) 0.127(5) -0.072(4) 0.020(3) -0.031(3)
C34 0.085(3) 0.062(2) 0.077(3) 0.010(2) 0.044(2) 0.016(2)
C30 0.134(4) 0.076(3) 0.051(2) -0.014(2) 0.040(2) -0.009(3)
C5 0.081(3) 0.073(3) 0.074(3) 0.031(2) 0.004(2) -0.001(2)
C11 0.086(3) 0.105(4) 0.082(3) -0.018(3) 0.044(3) -0.019(3)
C35 0.064(3) 0.113(4) 0.079(3) 0.042(3) 0.017(2) 0.020(2)
C22 0.061(2) 0.086(3) 0.092(3) -0.011(2) 0.031(2) 0.001(2)
C12 0.067(3) 0.107(4) 0.116(4) -0.040(3) 0.039(3) -0.012(3)
C23 0.062(3) 0.125(4) 0.110(4) 0.015(3) 0.039(3) 0.019(3)
C20 0.068(3) 0.087(3) 0.069(3) -0.021(2) 0.007(2) -0.007(2)
C39 0.077(3) 0.091(3) 0.055(2) -0.010(2) 0.012(2) -0.006(2)
C8 0.075(3) 0.093(3) 0.101(4) 0.045(3) 0.049(3) 0.003(2)
C26 0.072(3) 0.111(4) 0.109(4) -0.039(3) 0.033(3) -0.027(3)
C4 0.130(4) 0.072(3) 0.042(2) 0.0145(18) 0.032(2) -0.006(3)
C24 0.047(2) 0.145(5) 0.097(4) 0.016(3) 0.010(2) -0.011(3)
C13 0.081(3) 0.093(3) 0.097(4) -0.029(3) 0.014(3) 0.023(3)
C19 0.064(3) 0.138(5) 0.082(3) -0.033(3) -0.005(2) 0.000(3)
C16 0.086(3) 0.071(3) 0.110(4) -0.014(3) 0.003(3) -0.022(2)
C17 0.088(4) 0.091(4) 0.158(6) -0.041(4) 0.002(4) -0.028(3)
C25 0.076(3) 0.148(5) 0.135(5) -0.042(4) 0.029(3) -0.049(3)
C33 0.194(7) 0.094(4) 0.151(6) -0.053(4) 0.035(5) 0.033(4)
C41 0.070(3) 0.106(4) 0.082(3) 0.016(3) -0.003(2) 0.011(3)

loop_
_atom_type_symbol
_atom_type_description
_atom_type_scat_dispersion_real
_atom_type_scat_dispersion_imag
_atom_type_scat_source
C C 0.0033 0.0016 'International Tables Vol C Tables 4.2.6.8 and 6.1.1.4'
H H 0.0000 0.0000 'International Tables Vol C Tables 4.2.6.8 and 6.1.1.4'
F F 0.0171 0.0103 'International Tables Vol C Tables 4.2.6.8 and 6.1.1.4'
Fe Fe 0.3463 0.8444 'International Tables Vol C Tables 4.2.6.8 and 6.1.1.4'
N N 0.0061 0.0033 'International Tables Vol C Tables 4.2.6.8 and 6.1.1.4'
P P 0.1023 0.0942 'International Tables Vol C Tables 4.2.6.8 and 6.1.1.4'
Ru Ru -1.2594 0.8363 'International Tables Vol C Tables 4.2.6.8 and 6.1.1.4'
S S 0.1246 0.1234 'International Tables Vol C Tables 4.2.6.8 and 6.1.1.4'

loop_
_geom_angle_atom_site_label_1
_geom_angle_atom_site_label_2
_geom_angle_atom_site_label_3
_geom_angle
_geom_angle_site_symmetry_1
_geom_angle_site_symmetry_3
_geom_angle_publ_flag
P2 Ru1 P1 82.66(3) . . ?
C1 Ru1 P2 88.00(9) . . ?
C1 Ru1 P1 87.49(10) . . ?
C1 Ru1 C7 125.40(18) . . ?
C1 Ru1 C6 96.76(15) . . ?
C1 Ru1 C5 99.31(15) . . ?
C1 Ru1 C8 156.93(15) . . ?
C1 Ru1 C4 130.28(17) . . ?
C7 Ru1 P2 95.78(12) . . ?
C7 Ru1 P1 147.08(16) . . ?
C7 Ru1 C6 35.80(17) . . ?
C7 Ru1 C5 60.25(16) . . ?
C7 Ru1 C8 36.89(18) . . ?
C7 Ru1 C4 60.45(16) . . ?
C6 Ru1 P2 119.11(14) . . ?
C6 Ru1 P1 157.85(13) . . ?
C6 Ru1 C5 36.27(16) . . ?
C6 Ru1 C4 59.72(16) . . ?
C5 Ru1 P2 154.70(13) . . ?
C5 Ru1 P1 121.60(13) . . ?
C8 Ru1 P2 106.19(14) . . ?
C8 Ru1 P1 111.92(14) . . ?
C8 Ru1 C6 60.55(17) . . ?
C8 Ru1 C5 60.36(17) . . ?
C8 Ru1 C4 36.50(17) . . ?
C4 Ru1 P2 141.42(14) . . ?
C4 Ru1 P1 101.22(12) . . ?
C4 Ru1 C5 35.28(16) . . ?
N5 Fe1 N1 104.72(12) . . ?
N7 Fe1 N5 79.80(12) . . ?
N7 Fe1 N1 106.57(12) . . ?
N7 Fe1 N4 154.26(12) . . ?
N7 Fe1 N2 94.94(13) . . ?
N4 Fe1 N5 92.67(13) . . ?
N4 Fe1 N1 99.14(12) . . ?
N2 Fe1 N5 152.14(12) . . ?
N2 Fe1 N1 103.01(13) . . ?
N2 Fe1 N4 80.23(14) . . ?
C21 P2 Ru1 113.64(11) . . ?
C21 P2 C3 105.21(17) . . ?
C27 P2 Ru1 119.44(12) . . ?
C27 P2 C21 100.80(16) . . ?
C27 P2 C3 105.19(15) . . ?
C3 P2 Ru1 111.14(11) . . ?
C9 P1 Ru1 118.11(11) . . ?
C9 P1 C2 105.05(17) . . ?
C2 P1 Ru1 106.41(11) . . ?
C15 P1 Ru1 120.95(14) . . ?
C15 P1 C9 99.20(16) . . ?
C15 P1 C2 105.60(17) . . ?
F2 P3 F6 87.86(16) . . ?
F2 P3 F1 176.8(2) . . ?
F2 P3 F3 90.3(2) . . ?
F2 P3 F5 91.81(17) . . ?
F1 P3 F6 90.40(16) . . ?
F1 P3 F3 87.1(2) . . ?
F3 P3 F6 88.84(16) . . ?
F5 P3 F6 178.56(19) . . ?
F5 P3 F1 89.87(17) . . ?
F5 P3 F3 89.75(19) . . ?
F4 P3 F6 89.04(18) . . ?
F4 P3 F2 90.5(2) . . ?
F4 P3 F1 92.1(2) . . ?
F4 P3 F3 177.7(2) . . ?
F4 P3 F5 92.4(2) . . ?
C40 S2 C41 102.5(2) . . ?
C34 S1 C33 102.6(2) . . ?
N6 N5 Fe1 117.0(2) . . ?
C38 N5 Fe1 126.4(2) . . ?
C38 N5 N6 116.2(3) . . ?
Fe1 N7 H7 123.3 . . ?
C40 N7 Fe1 113.5(2) . . ?
C40 N7 H7 123.3 . . ?
C40 N6 N5 108.1(3) . . ?
C1 N1 Fe1 167.4(3) . . ?
N3 N4 Fe1 116.3(3) . . ?
N3 N4 C36 117.1(3) . . ?
C36 N4 Fe1 126.0(3) . . ?
Fe1 N2 H2 124.1 . . ?
C34 N2 Fe1 111.7(3) . . ?
C34 N2 H2 124.1 . . ?
C34 N3 N4 108.4(3) . . ?
N7 C40 S2 125.8(3) . . ?
N7 C40 N6 120.1(3) . . ?
N6 C40 S2 114.1(3) . . ?
N1 C1 Ru1 177.9(3) . . ?
C10 C9 P1 118.7(3) . . ?
C14 C9 P1 123.4(3) . . ?
C14 C9 C10 117.9(4) . . ?
P1 C2 H2A 109.7 . . ?
P1 C2 H2B 109.7 . . ?
H2A C2 H2B 108.2 . . ?
C3 C2 P1 109.7(2) . . ?
C3 C2 H2A 109.7 . . ?
C3 C2 H2B 109.7 . . ?
C22 C21 P2 121.2(3) . . ?
C22 C21 C26 118.1(4) . . ?
C26 C21 P2 120.3(3) . . ?
N4 C36 C37 120.3(3) . . ?
N4 C36 C35 118.5(4) . . ?
C37 C36 C35 121.2(4) . . ?
C32 C27 P2 120.3(3) . . ?
C32 C27 C28 118.6(3) . . ?
C28 C27 P2 120.7(3) . . ?
C9 C10 H10 119.4 . . ?
C9 C10 C11 121.1(4) . . ?
C11 C10 H10 119.4 . . ?
P2 C3 H3A 109.4 . . ?
P2 C3 H3B 109.4 . . ?
C2 C3 P2 111.3(2) . . ?
C2 C3 H3A 109.4 . . ?
C2 C3 H3B 109.4 . . ?
H3A C3 H3B 108.0 . . ?
C27 C32 H32 119.5 . . ?
C27 C32 C31 121.0(4) . . ?
C31 C32 H32 119.5 . . ?
Ru1 C7 H7A 121.3 . . ?
C6 C7 Ru1 72.7(2) . . ?
C6 C7 H7A 125.9 . . ?
C6 C7 C8 108.2(4) . . ?
C8 C7 Ru1 71.8(2) . . ?
C8 C7 H7A 125.9 . . ?
C32 C31 H31 120.1 . . ?
C30 C31 C32 119.7(4) . . ?
C30 C31 H31 120.1 . . ?
C20 C15 P1 119.8(3) . . ?
C20 C15 C16 118.8(4) . . ?
C16 C15 P1 121.0(3) . . ?
C27 C28 H28 120.0 . . ?
C29 C28 C27 120.0(4) . . ?
C29 C28 H28 120.0 . . ?
N5 C38 C37 119.8(4) . . ?
N5 C38 C39 119.5(3) . . ?
C37 C38 C39 120.7(3) . . ?
C9 C14 H14 119.8 . . ?
C9 C14 C13 120.5(4) . . ?
C13 C14 H14 119.8 . . ?
C36 C37 C38 130.4(4) . . ?
C36 C37 H37 114.8 . . ?
C38 C37 H37 114.8 . . ?
C28 C29 H29 119.7 . . ?
C30 C29 C28 120.7(4) . . ?
C30 C29 H29 119.7 . . ?
Ru1 C6 H6 121.9 . . ?
C7 C6 Ru1 71.5(2) . . ?
C7 C6 H6 125.8 . . ?
C7 C6 C5 108.4(4) . . ?
C5 C6 Ru1 72.5(2) . . ?
C5 C6 H6 125.8 . . ?
C19 C18 H18 119.4 . . ?
C17 C18 H18 119.4 . . ?
C17 C18 C19 121.2(5) . . ?
N2 C34 S1 125.6(4) . . ?
N2 C34 N3 120.8(4) . . ?
N3 C34 S1 113.6(3) . . ?
C31 C30 C29 119.9(4) . . ?
C31 C30 H30 120.1 . . ?
C29 C30 H30 120.1 . . ?
Ru1 C5 H5 122.3 . . ?
C6 C5 Ru1 71.3(2) . . ?
C6 C5 H5 126.1 . . ?
C4 C5 Ru1 72.0(2) . . ?
C4 C5 C6 107.8(4) . . ?
C4 C5 H5 126.1 . . ?
C10 C11 H11 120.2 . . ?
C12 C11 C10 119.6(5) . . ?
C12 C11 H11 120.2 . . ?
C36 C35 H35A 109.5 . . ?
C36 C35 H35B 109.5 . . ?
C36 C35 H35C 109.5 . . ?
H35A C35 H35B 109.5 . . ?
H35A C35 H35C 109.5 . . ?
H35B C35 H35C 109.5 . . ?
C21 C22 H22 119.6 . . ?
C21 C22 C23 120.7(5) . . ?
C23 C22 H22 119.6 . . ?
C11 C12 H12 119.9 . . ?
C13 C12 C11 120.3(4) . . ?
C13 C12 H12 119.9 . . ?
C22 C23 H23 119.6 . . ?
C24 C23 C22 120.9(5) . . ?
C24 C23 H23 119.6 . . ?
C15 C20 H20 119.9 . . ?
C15 C20 C19 120.1(5) . . ?
C19 C20 H20 119.9 . . ?
C38 C39 H39A 109.5 . . ?
C38 C39 H39B 109.5 . . ?
C38 C39 H39C 109.5 . . ?
H39A C39 H39B 109.5 . . ?
H39A C39 H39C 109.5 . . ?
H39B C39 H39C 109.5 . . ?
Ru1 C8 H8 121.4 . . ?
C7 C8 Ru1 71.3(2) . . ?
C7 C8 H8 126.8 . . ?
C4 C8 Ru1 72.3(2) . . ?
C4 C8 C7 106.3(4) . . ?
C4 C8 H8 126.8 . . ?
C21 C26 H26 120.0 . . ?
C21 C26 C25 119.9(5) . . ?
C25 C26 H26 120.0 . . ?
Ru1 C4 H4 122.4 . . ?
C5 C4 Ru1 72.7(2) . . ?
C5 C4 C8 109.2(4) . . ?
C5 C4 H4 125.4 . . ?
C8 C4 Ru1 71.2(2) . . ?
C8 C4 H4 125.4 . . ?
C23 C24 H24 120.3 . . ?
C23 C24 C25 119.3(4) . . ?
C25 C24 H24 120.3 . . ?
C14 C13 H13 119.7 . . ?
C12 C13 C14 120.6(5) . . ?
C12 C13 H13 119.7 . . ?
C18 C19 C20 118.7(5) . . ?
C18 C19 H19 120.7 . . ?
C20 C19 H19 120.7 . . ?
C15 C16 H16 119.4 . . ?
C17 C16 C15 121.3(5) . . ?
C17 C16 H16 119.4 . . ?
C18 C17 C16 119.9(5) . . ?
C18 C17 H17 120.1 . . ?
C16 C17 H17 120.1 . . ?
C26 C25 H25 119.5 . . ?
C24 C25 C26 121.0(5) . . ?
C24 C25 H25 119.5 . . ?
S1 C33 H33A 109.5 . . ?
S1 C33 H33B 109.5 . . ?
S1 C33 H33C 109.5 . . ?
H33A C33 H33B 109.5 . . ?
H33A C33 H33C 109.5 . . ?
H33B C33 H33C 109.5 . . ?
S2 C41 H41A 109.5 . . ?
S2 C41 H41B 109.5 . . ?
S2 C41 H41C 109.5 . . ?
H41A C41 H41B 109.5 . . ?
H41A C41 H41C 109.5 . . ?
H41B C41 H41C 109.5 . . ?

loop_
_geom_bond_atom_site_label_1
_geom_bond_atom_site_label_2
_geom_bond_distance
_geom_bond_site_symmetry_2
_geom_bond_publ_flag
Ru1 P2 2.2671(8) . ?
Ru1 P1 2.2879(9) . ?
Ru1 C1 1.958(3) . ?
Ru1 C7 2.216(4) . ?
Ru1 C6 2.230(4) . ?
Ru1 C5 2.246(4) . ?
Ru1 C8 2.222(4) . ?
Ru1 C4 2.237(3) . ?
Fe1 N5 1.903(3) . ?
Fe1 N7 1.883(3) . ?
Fe1 N1 1.958(3) . ?
Fe1 N4 1.902(3) . ?
Fe1 N2 1.891(3) . ?
P2 C21 1.837(3) . ?
P2 C27 1.827(3) . ?
P2 C3 1.865(3) . ?
P1 C9 1.836(3) . ?
P1 C2 1.844(3) . ?
P1 C15 1.831(4) . ?
P3 F6 1.608(2) . ?
P3 F2 1.567(3) . ?
P3 F1 1.577(3) . ?
P3 F3 1.589(3) . ?
P3 F5 1.572(3) . ?
P3 F4 1.541(3) . ?
S2 C40 1.740(3) . ?
S2 C41 1.797(5) . ?
S1 C34 1.743(4) . ?
S1 C33 1.782(7) . ?
N5 N6 1.368(4) . ?
N5 C38 1.359(4) . ?
N7 H7 0.8600 . ?
N7 C40 1.317(4) . ?
N6 C40 1.338(4) . ?
N1 C1 1.157(4) . ?
N4 N3 1.359(5) . ?
N4 C36 1.359(5) . ?
N2 H2 0.8600 . ?
N2 C34 1.322(5) . ?
N3 C34 1.333(6) . ?
C9 C10 1.385(5) . ?
C9 C14 1.383(5) . ?
C2 H2A 0.9700 . ?
C2 H2B 0.9700 . ?
C2 C3 1.524(5) . ?
C21 C22 1.374(5) . ?
C21 C26 1.387(6) . ?
C36 C37 1.374(6) . ?
C36 C35 1.505(5) . ?
C27 C32 1.377(5) . ?
C27 C28 1.397(5) . ?
C10 H10 0.9300 . ?
C10 C11 1.389(6) . ?
C3 H3A 0.9700 . ?
C3 H3B 0.9700 . ?
C32 H32 0.9300 . ?
C32 C31 1.393(5) . ?
C7 H7A 0.9300 . ?
C7 C6 1.367(6) . ?
C7 C8 1.404(7) . ?
C31 H31 0.9300 . ?
C31 C30 1.373(6) . ?
C15 C20 1.375(6) . ?
C15 C16 1.385(6) . ?
C28 H28 0.9300 . ?
C28 C29 1.381(5) . ?
C38 C37 1.382(5) . ?
C38 C39 1.495(5) . ?
C14 H14 0.9300 . ?
C14 C13 1.394(6) . ?
C37 H37 0.9300 . ?
C29 H29 0.9300 . ?
C29 C30 1.376(6) . ?
C6 H6 0.9300 . ?
C6 C5 1.393(6) . ?
C18 H18 0.9300 . ?
C18 C19 1.380(8) . ?
C18 C17 1.355(8) . ?
C30 H30 0.9300 . ?
C5 H5 0.9300 . ?
C5 C4 1.359(6) . ?
C11 H11 0.9300 . ?
C11 C12 1.371(7) . ?
C35 H35A 0.9600 . ?
C35 H35B 0.9600 . ?
C35 H35C 0.9600 . ?
C22 H22 0.9300 . ?
C22 C23 1.389(6) . ?
C12 H12 0.9300 . ?
C12 C13 1.348(7) . ?
C23 H23 0.9300 . ?
C23 C24 1.353(8) . ?
C20 H20 0.9300 . ?
C20 C19 1.407(6) . ?
C39 H39A 0.9600 . ?
C39 H39B 0.9600 . ?
C39 H39C 0.9600 . ?
C8 H8 0.9300 . ?
C8 C4 1.397(6) . ?
C26 H26 0.9300 . ?
C26 C25 1.395(6) . ?
C4 H4 0.9300 . ?
C24 H24 0.9300 . ?
C24 C25 1.356(8) . ?
C13 H13 0.9300 . ?
C19 H19 0.9300 . ?
C16 H16 0.9300 . ?
C16 C17 1.365(7) . ?
C17 H17 0.9300 . ?
C25 H25 0.9300 . ?
C33 H33A 0.9600 . ?
C33 H33B 0.9600 . ?
C33 H33C 0.9600 . ?
C41 H41A 0.9600 . ?
C41 H41B 0.9600 . ?
C41 H41C 0.9600 . ?

loop_
_geom_torsion_atom_site_label_1
_geom_torsion_atom_site_label_2
_geom_torsion_atom_site_label_3
_geom_torsion_atom_site_label_4
_geom_torsion
_geom_torsion_site_symmetry_1
_geom_torsion_site_symmetry_2
_geom_torsion_site_symmetry_3
_geom_torsion_site_symmetry_4
_geom_torsion_publ_flag
Ru1 P2 C21 C22 74.1(3) . . . . ?
Ru1 P2 C21 C26 -98.4(4) . . . . ?
Ru1 P2 C27 C32 19.3(3) . . . . ?
Ru1 P2 C27 C28 -167.2(3) . . . . ?
Ru1 P2 C3 C2 7.7(3) . . . . ?
Ru1 P1 C9 C10 56.6(3) . . . . ?
Ru1 P1 C9 C14 -122.5(3) . . . . ?
Ru1 P1 C2 C3 47.8(3) . . . . ?
Ru1 P1 C15 C20 -17.4(4) . . . . ?
Ru1 P1 C15 C16 169.1(3) . . . . ?
Ru1 C7 C6 C5 63.5(3) . . . . ?
Ru1 C7 C8 C4 -64.3(3) . . . . ?
Ru1 C6 C5 C4 63.1(3) . . . . ?
Ru1 C5 C4 C8 62.2(3) . . . . ?
Ru1 C8 C4 C5 -63.2(3) . . . . ?
Fe1 N5 N6 C40 -10.5(3) . . . . ?
Fe1 N5 C38 C37 12.6(4) . . . . ?
Fe1 N5 C38 C39 -167.5(3) . . . . ?
Fe1 N7 C40 S2 -173.05(17) . . . . ?
Fe1 N7 C40 N6 7.5(4) . . . . ?
Fe1 N4 N3 C34 12.4(4) . . . . ?
Fe1 N4 C36 C37 -13.6(5) . . . . ?
Fe1 N4 C36 C35 167.9(3) . . . . ?
Fe1 N2 C34 S1 169.1(2) . . . . ?
Fe1 N2 C34 N3 -10.5(5) . . . . ?
P2 C21 C22 C23 -175.4(4) . . . . ?
P2 C21 C26 C25 175.5(4) . . . . ?
P2 C27 C32 C31 173.1(3) . . . . ?
P2 C27 C28 C29 -174.4(3) . . . . ?
P1 C9 C10 C11 -178.2(3) . . . . ?
P1 C9 C14 C13 176.3(3) . . . . ?
P1 C2 C3 P2 -34.7(3) . . . . ?
P1 C15 C20 C19 -173.0(4) . . . . ?
P1 C15 C16 C17 172.6(4) . . . . ?
N5 Fe1 N7 C40 -10.0(2) . . . . ?
N5 Fe1 N2 C34 89.9(4) . . . . ?
N5 N6 C40 S2 -177.7(2) . . . . ?
N5 N6 C40 N7 1.8(4) . . . . ?
N5 C38 C37 C36 3.6(6) . . . . ?
N7 Fe1 N2 C34 167.4(3) . . . . ?
N6 N5 C38 C37 -175.2(3) . . . . ?
N6 N5 C38 C39 4.7(4) . . . . ?
N1 Fe1 N7 C40 92.5(2) . . . . ?
N1 Fe1 N2 C34 -84.3(3) . . . . ?
N4 Fe1 N7 C40 -84.7(4) . . . . ?
N4 Fe1 N2 C34 12.9(3) . . . . ?
N4 N3 C34 S1 179.4(2) . . . . ?
N4 N3 C34 N2 -1.0(5) . . . . ?
N4 C36 C37 C38 -3.1(6) . . . . ?
N2 Fe1 N7 C40 -162.4(2) . . . . ?
N3 N4 C36 C37 175.3(3) . . . . ?
N3 N4 C36 C35 -3.3(5) . . . . ?
C9 P1 C2 C3 -78.2(3) . . . . ?
C9 P1 C15 C20 113.4(3) . . . . ?
C9 P1 C15 C16 -60.0(4) . . . . ?
C9 C10 C11 C12 1.5(7) . . . . ?
C9 C14 C13 C12 2.1(7) . . . . ?
C2 P1 C9 C10 174.9(3) . . . . ?
C2 P1 C9 C14 -4.1(4) . . . . ?
C2 P1 C15 C20 -138.1(3) . . . . ?
C2 P1 C15 C16 48.5(4) . . . . ?
C21 P2 C27 C32 -105.9(3) . . . . ?
C21 P2 C27 C28 67.6(3) . . . . ?
C21 P2 C3 C2 131.1(3) . . . . ?
C21 C22 C23 C24 1.0(8) . . . . ?
C21 C26 C25 C24 -1.0(9) . . . . ?
C36 N4 N3 C34 -175.6(3) . . . . ?
C27 P2 C21 C22 -156.9(3) . . . . ?
C27 P2 C21 C26 30.6(4) . . . . ?
C27 P2 C3 C2 -123.0(3) . . . . ?
C27 C32 C31 C30 1.3(6) . . . . ?
C27 C28 C29 C30 1.4(7) . . . . ?
C10 C9 C14 C13 -2.7(6) . . . . ?
C10 C11 C12 C13 -2.2(8) . . . . ?
C3 P2 C21 C22 -47.7(4) . . . . ?
C3 P2 C21 C26 139.8(4) . . . . ?
C3 P2 C27 C32 145.0(3) . . . . ?
C3 P2 C27 C28 -41.6(3) . . . . ?
C32 C27 C28 C29 -0.8(6) . . . . ?
C32 C31 C30 C29 -0.7(7) . . . . ?
C7 C6 C5 Ru1 -62.9(3) . . . . ?
C7 C6 C5 C4 0.3(5) . . . . ?
C7 C8 C4 Ru1 63.6(3) . . . . ?
C7 C8 C4 C5 0.5(4) . . . . ?
C15 P1 C9 C10 -76.1(3) . . . . ?
C15 P1 C9 C14 104.9(3) . . . . ?
C15 P1 C2 C3 177.5(3) . . . . ?
C15 C20 C19 C18 -0.5(7) . . . . ?
C15 C16 C17 C18 1.0(9) . . . . ?
C28 C27 C32 C31 -0.5(6) . . . . ?
C28 C29 C30 C31 -0.6(8) . . . . ?
C38 N5 N6 C40 176.6(3) . . . . ?
C14 C9 C10 C11 0.9(6) . . . . ?
C6 C7 C8 Ru1 64.0(3) . . . . ?
C6 C7 C8 C4 -0.3(4) . . . . ?
C6 C5 C4 Ru1 -62.7(3) . . . . ?
C6 C5 C4 C8 -0.5(5) . . . . ?
C11 C12 C13 C14 0.4(8) . . . . ?
C35 C36 C37 C38 175.4(4) . . . . ?
C22 C21 C26 C25 2.8(7) . . . . ?
C22 C23 C24 C25 0.9(9) . . . . ?
C23 C24 C25 C26 -0.9(10) . . . . ?
C20 C15 C16 C17 -0.8(7) . . . . ?
C39 C38 C37 C36 -176.2(4) . . . . ?
C8 C7 C6 Ru1 -63.5(3) . . . . ?
C8 C7 C6 C5 0.0(4) . . . . ?
C26 C21 C22 C23 -2.8(7) . . . . ?
C19 C18 C17 C16 -0.9(10) . . . . ?
C16 C15 C20 C19 0.5(7) . . . . ?
C17 C18 C19 C20 0.7(9) . . . . ?
C33 S1 C34 N2 0.2(5) . . . . ?
C33 S1 C34 N3 179.8(4) . . . . ?
C41 S2 C40 N7 4.5(4) . . . . ?
C41 S2 C40 N6 -176.0(3) . . . . ?

loop_
_smtbx_masks_void_nr
_smtbx_masks_void_average_x
_smtbx_masks_void_average_y
_smtbx_masks_void_average_z
_smtbx_masks_void_volume
_smtbx_masks_void_count_electrons
_smtbx_masks_void_content
1 -0.093 0.250 -0.224 352.5 93.5 ?
2 0.093 0.750 -0.568 352.5 94.0 ?
3 0.463 0.066 0.597 8.2 0.0 ?
4 0.463 0.434 0.097 8.2 0.0 ?
5 0.537 0.566 0.903 8.2 0.0 ?
6 0.538 0.934 0.403 8.2 0.0 ?
